data_7025240
loop_
_publ_author_name
'Yang, Yi'
'Cui, Dongmei'
'Chen, Xuesi'

_publ_section_title
;
 The behavior of pyrrolyl ligands within the rare-earth metal alkyl
 complexes. Insertion of C=N and C=O double bonds into Ln-sigma-C bonds.
;
_journal_issue 16
_journal_name_full 'Dalton transactions (Cambridge, England : 2003)'
_journal_page_first 3959
_journal_page_last 3967
_journal_paper_doi 10.1039/b926038b
_journal_volume 39
_journal_year 2010
_chemical_formula_sum 'C40 H66 N4 O2 Si4 Y2'
_chemical_formula_weight 925.15
_chemical_name_systematic
;
?
;
_space_group_IT_number 14
_symmetry_cell_setting monoclinic
_symmetry_space_group_name_Hall '-P 2ybc'
_symmetry_space_group_name_H-M 'P 1 21/c 1'
_atom_sites_solution_hydrogens geom
_atom_sites_solution_primary direct
_atom_sites_solution_secondary difmap
_audit_creation_method SHELXL-97
_cell_angle_alpha 90.00
_cell_angle_beta 91.7270(10)
_cell_angle_gamma 90.00
_cell_formula_units_Z 4
_cell_length_a 11.3031(9)
_cell_length_b 37.091(3)
_cell_length_c 12.1407(10)
_cell_measurement_temperature 187(2)
_cell_volume 5087.6(7)
_computing_cell_refinement 'Bruker SMART'
_computing_data_collection 'Bruker SMART'
_computing_data_reduction 'Bruker SAINT'
_computing_molecular_graphics 'Bruker SHELXTL'
_computing_publication_material 'Bruker SHELXTL'
_computing_structure_refinement 'SHELXL-97 (Sheldrick, 1997)'
_computing_structure_solution 'SHELXS-97 (Sheldrick, 1990)'
_diffrn_ambient_temperature 187(2)
_diffrn_measured_fraction_theta_full 0.984
_diffrn_measured_fraction_theta_max 0.984
_diffrn_measurement_device_type 'CCD area detector'
_diffrn_measurement_method 'phi and omega scans'
_diffrn_radiation_monochromator graphite
_diffrn_radiation_source 'fine-focus sealed tube'
_diffrn_radiation_type MoK\a
_diffrn_radiation_wavelength 0.71073
_diffrn_reflns_av_R_equivalents 0.0436
_diffrn_reflns_av_sigmaI/netI 0.0594
_diffrn_reflns_limit_h_max 13
_diffrn_reflns_limit_h_min -13
_diffrn_reflns_limit_k_max 45
_diffrn_reflns_limit_k_min -36
_diffrn_reflns_limit_l_max 13
_diffrn_reflns_limit_l_min -14
_diffrn_reflns_number 28025
_diffrn_reflns_theta_full 26.07
_diffrn_reflns_theta_max 26.07
_diffrn_reflns_theta_min 1.88
_exptl_absorpt_coefficient_mu 2.397
_exptl_absorpt_correction_T_max 0.6722
_exptl_absorpt_correction_T_min 0.5856
_exptl_absorpt_correction_type multi-scan
_exptl_crystal_colour yellow
_exptl_crystal_density_diffrn 1.208
_exptl_crystal_density_method 'not measured'
_exptl_crystal_description block
_exptl_crystal_F_000 1936
_exptl_crystal_size_max 0.25
_exptl_crystal_size_mid 0.20
_exptl_crystal_size_min 0.18
_refine_diff_density_max 1.201
_refine_diff_density_min -0.574
_refine_diff_density_rms 0.095
_refine_ls_extinction_method none
_refine_ls_goodness_of_fit_ref 1.023
_refine_ls_hydrogen_treatment constr
_refine_ls_matrix_type full
_refine_ls_number_parameters 497
_refine_ls_number_reflns 9889
_refine_ls_number_restraints 69
_refine_ls_restrained_S_all 1.053
_refine_ls_R_factor_all 0.0877
_refine_ls_R_factor_gt 0.0507
_refine_ls_shift/su_max 0.000
_refine_ls_shift/su_mean 0.000
_refine_ls_structure_factor_coef Fsqd
_refine_ls_weighting_details 'calc w=1/[\s^2^(Fo^2^)+(0.0878P)^2^+0.1915P] where P=(Fo^2^+2Fc^2^)/3'
_refine_ls_weighting_scheme calc
_refine_ls_wR_factor_gt 0.1296
_refine_ls_wR_factor_ref 0.1485
_reflns_number_gt 6778
_reflns_number_total 9889
_reflns_threshold_expression >2sigma(I)
_cod_data_source_file b926038b.txt
_cod_data_source_block 1a
_cod_depositor_comments
;
The following automatic conversions were performed:

'_symmetry_cell_setting' value 'Monoclinic' changed to 'monoclinic'
according to /home/saulius/struct/CIF-dictionaries/cif_core.dic
dictionary named 'cif_core.dic' version 2.4.2 from
2011-04-26.

'_exptl_absorpt_correction_type' value 'Multi-scan'
changed to 'multi-scan' according to
/home/saulius/struct/CIF-dictionaries/cif_core.dic dictionary named
'cif_core.dic' version 2.4.2 from 2011-04-26.

Automatic conversion script
Id: cif_fix_values 1891 2012-01-12 08:04:46Z andrius 
;
_cod_original_sg_symbol_H-M P2(1)/c
_cod_database_code 7025240

loop_
_symmetry_equiv_pos_as_xyz
'x, y, z'
'-x, y+1/2, -z+1/2'
'-x, -y, -z'
'x, -y-1/2, z-1/2'

loop_
_atom_site_label
_atom_site_type_symbol
_atom_site_fract_x
_atom_site_fract_y
_atom_site_fract_z
_atom_site_U_iso_or_equiv
_atom_site_adp_type
_atom_site_occupancy
_atom_site_symmetry_multiplicity
_atom_site_calc_flag
_atom_site_refinement_flags
_atom_site_disorder_assembly
_atom_site_disorder_group
Y1 Y 0.33471(3) 0.185367(10) 0.53133(3) 0.02895(13) Uani 1 1 d . . .
Y2 Y 0.28095(4) 0.083001(11) 0.47201(4) 0.03347(14) Uani 1 1 d . . .
Si1 Si 0.64610(11) 0.22223(4) 0.50247(12) 0.0416(3) Uani 1 1 d . . .
Si2 Si 0.43521(15) 0.04001(5) 0.22988(13) 0.0688(5) Uani 1 1 d D . .
Si3 Si -0.03026(12) 0.11639(4) 0.21765(13) 0.0523(4) Uani 1 1 d . . .
Si4 Si 0.46055(12) 0.15421(4) 0.88957(11) 0.0421(3) Uani 1 1 d . . .
N1 N 0.2759(3) 0.13858(9) 0.3758(3) 0.0327(8) Uani 1 1 d . . .
N2 N 0.0974(3) 0.10655(10) 0.4782(3) 0.0388(9) Uani 1 1 d . . .
N3 N 0.4155(3) 0.12877(9) 0.5888(3) 0.0311(8) Uani 1 1 d . . .
N4 N 0.2387(3) 0.16590(9) 0.6819(3) 0.0305(8) Uani 1 1 d . . .
O1 O 0.1496(3) 0.04184(8) 0.5499(3) 0.0527(9) Uani 1 1 d . . .
O2 O 0.1988(2) 0.22878(7) 0.5910(2) 0.0353(7) Uani 1 1 d . . .
C1 C 0.3561(4) 0.16074(12) 0.3244(3) 0.0386(11) Uani 1 1 d . . .
H1 H 0.4320 0.1539 0.3056 0.046 Uiso 1 1 calc R . .
C2 C 0.3085(5) 0.19401(14) 0.3051(4) 0.0499(13) Uani 1 1 d . . .
H2 H 0.3448 0.2135 0.2714 0.060 Uiso 1 1 calc R . .
C3 C 0.1935(5) 0.19300(13) 0.3464(4) 0.0474(13) Uani 1 1 d . . .
H3 H 0.1401 0.2121 0.3464 0.057 Uiso 1 1 calc R . .
C4 C 0.1738(4) 0.15871(12) 0.3869(4) 0.0367(10) Uani 1 1 d . . .
C5 C 0.0658(4) 0.14247(12) 0.4348(4) 0.0403(11) Uani 1 1 d . . .
H5A H 0.0431 0.1575 0.4971 0.048 Uiso 1 1 calc R . .
C6 C 0.0149(4) 0.09038(14) 0.5448(4) 0.0495(13) Uani 1 1 d . . .
C7 C -0.0908(5) 0.10551(18) 0.5815(5) 0.0692(17) Uani 1 1 d . . .
H7 H -0.1110 0.1290 0.5615 0.083 Uiso 1 1 calc R . .
C8 C -0.1663(6) 0.0855(3) 0.6482(7) 0.098(3) Uani 1 1 d . . .
H8 H -0.2346 0.0963 0.6733 0.117 Uiso 1 1 calc R . .
C9 C -0.1427(7) 0.0516(3) 0.6763(7) 0.105(3) Uani 1 1 d . . .
H9 H -0.1971 0.0385 0.7161 0.126 Uiso 1 1 calc R . .
C10 C -0.0366(6) 0.03537(18) 0.6462(6) 0.083(2) Uani 1 1 d . . .
H10 H -0.0176 0.0120 0.6683 0.100 Uiso 1 1 calc R . .
C11 C 0.0392(5) 0.05532(14) 0.5823(5) 0.0547(14) Uani 1 1 d . . .
C12 C 0.1830(6) 0.00604(14) 0.5860(6) 0.0764(19) Uani 1 1 d . . .
H12A H 0.1788 0.0046 0.6647 0.115 Uiso 1 1 calc R . .
H12B H 0.2624 0.0010 0.5646 0.115 Uiso 1 1 calc R . .
H12C H 0.1299 -0.0113 0.5526 0.115 Uiso 1 1 calc R . .
C13 C 0.3395(7) 0.03780(15) 0.3456(6) 0.078(2) Uani 1 1 d . A .
H13A H 0.3729 0.0188 0.3917 0.094 Uiso 1 1 calc R . .
H13B H 0.2656 0.0282 0.3152 0.094 Uiso 1 1 calc R . .
C17 C -0.0369(4) 0.14336(16) 0.3479(5) 0.0588(15) Uani 1 1 d . . .
H17A H -0.0483 0.1684 0.3266 0.071 Uiso 1 1 calc R . .
H17B H -0.1078 0.1360 0.3848 0.071 Uiso 1 1 calc R . .
C18 C -0.0213(8) 0.06824(19) 0.2455(7) 0.105(2) Uani 1 1 d U . .
H18A H -0.0418 0.0551 0.1795 0.158 Uiso 1 1 calc R . .
H18B H -0.0754 0.0621 0.3020 0.158 Uiso 1 1 calc R . .
H18C H 0.0578 0.0621 0.2695 0.158 Uiso 1 1 calc R . .
C19 C -0.1701(7) 0.1268(3) 0.1363(8) 0.124(3) Uani 1 1 d U . .
H19A H -0.1772 0.1524 0.1265 0.186 Uiso 1 1 calc R . .
H19B H -0.2369 0.1180 0.1752 0.186 Uiso 1 1 calc R . .
H19C H -0.1677 0.1153 0.0655 0.186 Uiso 1 1 calc R . .
C20 C 0.0923(7) 0.1305(2) 0.1291(6) 0.096(2) Uani 1 1 d U . .
H20A H 0.0683 0.1512 0.0866 0.145 Uiso 1 1 calc R . .
H20B H 0.1115 0.1111 0.0803 0.145 Uiso 1 1 calc R . .
H20C H 0.1606 0.1364 0.1744 0.145 Uiso 1 1 calc R . .
C21 C 0.4953(4) 0.10394(13) 0.5499(4) 0.0401(11) Uani 1 1 d . . .
H21 H 0.5507 0.1087 0.4966 0.048 Uiso 1 1 calc R . .
C22 C 0.4815(4) 0.07115(13) 0.6008(4) 0.0468(12) Uani 1 1 d . . .
H22 H 0.5243 0.0502 0.5881 0.056 Uiso 1 1 calc R . .
C23 C 0.3900(4) 0.07553(13) 0.6757(4) 0.0435(12) Uani 1 1 d . . .
H23 H 0.3604 0.0579 0.7217 0.052 Uiso 1 1 calc R . .
C24 C 0.3519(4) 0.11126(12) 0.6684(4) 0.0336(10) Uani 1 1 d . . .
C25 C 0.2637(4) 0.13116(11) 0.7351(3) 0.0329(10) Uani 1 1 d . . .
H25A H 0.1902 0.1171 0.7344 0.039 Uiso 1 1 calc R . .
C26 C 0.1416(4) 0.18440(12) 0.7172(4) 0.0336(10) Uani 1 1 d . . .
C27 C 0.0600(4) 0.17266(13) 0.7965(4) 0.0402(11) Uani 1 1 d . . .
H27 H 0.0703 0.1502 0.8295 0.048 Uiso 1 1 calc R . .
C28 C -0.0354(4) 0.19418(14) 0.8258(4) 0.0474(12) Uani 1 1 d . . .
H28 H -0.0869 0.1858 0.8783 0.057 Uiso 1 1 calc R . .
C29 C -0.0546(4) 0.22713(15) 0.7792(4) 0.0501(13) Uani 1 1 d . . .
H29 H -0.1179 0.2413 0.8004 0.060 Uiso 1 1 calc R . .
C30 C 0.0221(4) 0.23952(13) 0.6988(4) 0.0429(12) Uani 1 1 d . . .
H30 H 0.0093 0.2618 0.6652 0.051 Uiso 1 1 calc R . .
C31 C 0.1169(4) 0.21840(12) 0.6701(4) 0.0338(10) Uani 1 1 d . . .
C32 C 0.1808(4) 0.26299(12) 0.5365(4) 0.0460(12) Uani 1 1 d . . .
H32A H 0.1046 0.2632 0.4995 0.069 Uiso 1 1 calc R . .
H32B H 0.2413 0.2665 0.4837 0.069 Uiso 1 1 calc R . .
H32C H 0.1847 0.2820 0.5901 0.069 Uiso 1 1 calc R . .
C33 C 0.4899(4) 0.22920(12) 0.5322(4) 0.0376(10) Uani 1 1 d . . .
H33A H 0.4627 0.2479 0.4815 0.045 Uiso 1 1 calc R . .
H33B H 0.4899 0.2400 0.6050 0.045 Uiso 1 1 calc R . .
C34 C 0.7154(5) 0.18760(16) 0.5949(6) 0.076(2) Uani 1 1 d . . .
H34A H 0.7090 0.1950 0.6702 0.114 Uiso 1 1 calc R . .
H34B H 0.7974 0.1850 0.5781 0.114 Uiso 1 1 calc R . .
H34C H 0.6756 0.1650 0.5840 0.114 Uiso 1 1 calc R . .
C35 C 0.6611(5) 0.20649(17) 0.3555(5) 0.0645(16) Uani 1 1 d . . .
H35A H 0.6192 0.1842 0.3450 0.097 Uiso 1 1 calc R . .
H35B H 0.7432 0.2030 0.3407 0.097 Uiso 1 1 calc R . .
H35C H 0.6284 0.2243 0.3061 0.097 Uiso 1 1 calc R . .
C36 C 0.7411(4) 0.26355(14) 0.5223(4) 0.0512(13) Uani 1 1 d . . .
H36A H 0.7169 0.2816 0.4697 0.077 Uiso 1 1 calc R . .
H36B H 0.8224 0.2574 0.5119 0.077 Uiso 1 1 calc R . .
H36C H 0.7323 0.2727 0.5956 0.077 Uiso 1 1 calc R . .
C37 C 0.3107(4) 0.13402(12) 0.8563(4) 0.0383(10) Uani 1 1 d . . .
H37A H 0.3108 0.1098 0.8868 0.046 Uiso 1 1 calc R . .
H37B H 0.2532 0.1478 0.8964 0.046 Uiso 1 1 calc R . .
C38 C 0.4805(5) 0.19642(15) 0.8103(4) 0.0612(15) Uani 1 1 d . . .
H38A H 0.4110 0.2111 0.8154 0.092 Uiso 1 1 calc R . .
H38B H 0.4930 0.1907 0.7344 0.092 Uiso 1 1 calc R . .
H38C H 0.5478 0.2093 0.8400 0.092 Uiso 1 1 calc R . .
C39 C 0.4649(5) 0.16467(14) 1.0399(4) 0.0543(13) Uani 1 1 d . . .
H39A H 0.4568 0.1428 1.0810 0.081 Uiso 1 1 calc R . .
H39B H 0.4011 0.1807 1.0562 0.081 Uiso 1 1 calc R . .
H39C H 0.5389 0.1759 1.0597 0.081 Uiso 1 1 calc R . .
C40 C 0.5836(5) 0.12254(17) 0.8595(5) 0.0664(16) Uani 1 1 d . . .
H40A H 0.6574 0.1328 0.8850 0.100 Uiso 1 1 calc R . .
H40B H 0.5858 0.1185 0.7815 0.100 Uiso 1 1 calc R . .
H40C H 0.5710 0.1001 0.8965 0.100 Uiso 1 1 calc R . .
C14 C 0.3509(11) 0.0687(3) 0.1230(8) 0.071(3) Uani 0.636(12) 1 d PDU A 1
H14A H 0.2804 0.0563 0.0987 0.106 Uiso 0.636(12) 1 calc PR A 1
H14B H 0.4000 0.0730 0.0612 0.106 Uiso 0.636(12) 1 calc PR A 1
H14C H 0.3299 0.0913 0.1554 0.106 Uiso 0.636(12) 1 calc PR A 1
C15 C 0.4353(12) -0.0077(3) 0.1558(9) 0.076(3) Uani 0.636(12) 1 d PDU A 1
H15A H 0.3555 -0.0165 0.1480 0.114 Uiso 0.636(12) 1 calc PR A 1
H15B H 0.4818 -0.0244 0.1994 0.114 Uiso 0.636(12) 1 calc PR A 1
H15C H 0.4686 -0.0054 0.0844 0.114 Uiso 0.636(12) 1 calc PR A 1
C16 C 0.5737(9) 0.0711(4) 0.2658(12) 0.107(5) Uani 0.636(12) 1 d PDU A 1
H16A H 0.5478 0.0926 0.3015 0.161 Uiso 0.636(12) 1 calc PR A 1
H16B H 0.6125 0.0773 0.1991 0.161 Uiso 0.636(12) 1 calc PR A 1
H16C H 0.6280 0.0583 0.3140 0.161 Uiso 0.636(12) 1 calc PR A 1
C16B C 0.5810(11) 0.0359(5) 0.3081(14) 0.071(6) Uani 0.364(12) 1 d PDU A 2
H16D H 0.5882 0.0122 0.3390 0.106 Uiso 0.364(12) 1 calc PR A 2
H16E H 0.5846 0.0535 0.3663 0.106 Uiso 0.364(12) 1 calc PR A 2
H16F H 0.6446 0.0401 0.2590 0.106 Uiso 0.364(12) 1 calc PR A 2
C15B C 0.5126(17) 0.0020(4) 0.1643(14) 0.059(5) Uani 0.364(12) 1 d PDU A 2
H15D H 0.4558 -0.0158 0.1405 0.088 Uiso 0.364(12) 1 calc PR A 2
H15E H 0.5679 -0.0085 0.2165 0.088 Uiso 0.364(12) 1 calc PR A 2
H15F H 0.5543 0.0107 0.1019 0.088 Uiso 0.364(12) 1 calc PR A 2
C14B C 0.429(2) 0.0735(5) 0.1168(16) 0.090(7) Uani 0.364(12) 1 d PDU A 2
H14D H 0.3624 0.0683 0.0683 0.134 Uiso 0.364(12) 1 calc PR A 2
H14E H 0.5005 0.0722 0.0764 0.134 Uiso 0.364(12) 1 calc PR A 2
H14F H 0.4205 0.0972 0.1471 0.134 Uiso 0.364(12) 1 calc PR A 2

loop_
_atom_site_aniso_label
_atom_site_aniso_U_11
_atom_site_aniso_U_22
_atom_site_aniso_U_33
_atom_site_aniso_U_23
_atom_site_aniso_U_13
_atom_site_aniso_U_12
Y1 0.0319(2) 0.0277(2) 0.0272(2) 0.00171(17) 0.00089(16) -0.00188(17)
Y2 0.0345(2) 0.0273(2) 0.0390(3) -0.00167(18) 0.00797(18) 0.00113(17)
Si1 0.0348(7) 0.0435(8) 0.0464(8) 0.0008(6) 0.0011(6) -0.0058(6)
Si2 0.0650(10) 0.0996(14) 0.0425(9) 0.0068(9) 0.0139(8) 0.0314(10)
Si3 0.0487(8) 0.0545(9) 0.0528(9) -0.0018(7) -0.0158(7) -0.0055(7)
Si4 0.0491(8) 0.0466(8) 0.0306(7) -0.0008(6) 0.0010(6) -0.0024(6)
N1 0.0361(19) 0.033(2) 0.0288(19) -0.0022(15) 0.0016(15) -0.0033(16)
N2 0.0299(19) 0.041(2) 0.045(2) -0.0077(18) 0.0059(16) -0.0041(17)
N3 0.0275(18) 0.034(2) 0.031(2) 0.0007(15) 0.0017(14) 0.0014(15)
N4 0.0314(18) 0.034(2) 0.0261(19) -0.0008(15) 0.0013(14) 0.0035(15)
O1 0.065(2) 0.0366(19) 0.058(2) 0.0001(16) 0.0218(18) -0.0114(16)
O2 0.0411(17) 0.0284(16) 0.0362(18) 0.0019(13) -0.0009(14) 0.0019(13)
C1 0.049(3) 0.041(3) 0.025(2) -0.0016(19) 0.002(2) -0.008(2)
C2 0.073(4) 0.045(3) 0.031(3) 0.005(2) -0.007(2) -0.017(3)
C3 0.065(3) 0.033(3) 0.043(3) -0.005(2) -0.019(2) 0.009(2)
C4 0.041(3) 0.034(2) 0.034(3) -0.0059(19) -0.011(2) 0.007(2)
C5 0.032(2) 0.043(3) 0.045(3) -0.015(2) -0.005(2) 0.007(2)
C6 0.038(3) 0.056(3) 0.055(3) -0.021(3) 0.014(2) -0.016(2)
C7 0.041(3) 0.082(4) 0.086(5) -0.021(4) 0.022(3) -0.011(3)
C8 0.046(4) 0.144(8) 0.105(6) -0.046(6) 0.038(4) -0.029(4)
C9 0.091(6) 0.119(7) 0.107(6) -0.026(6) 0.060(5) -0.049(5)
C10 0.098(5) 0.070(4) 0.083(5) -0.014(3) 0.042(4) -0.039(4)
C11 0.060(3) 0.047(3) 0.059(3) -0.015(3) 0.025(3) -0.026(3)
C12 0.121(6) 0.037(3) 0.074(4) 0.008(3) 0.034(4) -0.005(3)
C13 0.120(5) 0.045(3) 0.072(4) -0.007(3) 0.043(4) 0.004(3)
C17 0.037(3) 0.068(4) 0.071(4) -0.014(3) -0.014(3) 0.009(3)
C18 0.145(5) 0.080(4) 0.090(4) -0.001(3) -0.008(4) -0.021(4)
C19 0.105(4) 0.143(5) 0.121(5) -0.027(4) -0.037(4) 0.005(4)
C20 0.102(4) 0.111(4) 0.076(4) 0.001(3) 0.001(3) -0.025(3)
C21 0.031(2) 0.049(3) 0.040(3) 0.001(2) 0.004(2) 0.007(2)
C22 0.041(3) 0.041(3) 0.059(3) 0.005(2) 0.006(2) 0.017(2)
C23 0.045(3) 0.039(3) 0.046(3) 0.014(2) 0.003(2) 0.008(2)
C24 0.032(2) 0.035(2) 0.034(2) 0.0081(19) -0.0020(18) 0.0024(19)
C25 0.031(2) 0.035(2) 0.033(2) 0.0033(19) 0.0036(18) 0.0007(18)
C26 0.030(2) 0.039(3) 0.031(2) -0.0070(19) -0.0016(18) 0.0001(19)
C27 0.036(2) 0.044(3) 0.041(3) -0.001(2) 0.008(2) 0.001(2)
C28 0.032(2) 0.063(3) 0.048(3) -0.009(3) 0.007(2) 0.002(2)
C29 0.035(3) 0.060(3) 0.055(3) -0.018(3) 0.001(2) 0.013(2)
C30 0.040(3) 0.039(3) 0.049(3) -0.011(2) -0.011(2) 0.007(2)
C31 0.033(2) 0.037(3) 0.031(2) -0.0077(19) -0.0045(18) 0.0003(19)
C32 0.058(3) 0.031(3) 0.048(3) 0.006(2) -0.005(2) 0.007(2)
C33 0.040(2) 0.035(3) 0.038(3) 0.004(2) 0.006(2) -0.004(2)
C34 0.051(3) 0.060(4) 0.115(6) 0.021(4) -0.021(3) -0.004(3)
C35 0.049(3) 0.087(4) 0.058(4) -0.016(3) 0.010(3) -0.007(3)
C36 0.040(3) 0.057(3) 0.056(3) 0.008(3) 0.004(2) -0.010(2)
C37 0.046(3) 0.039(3) 0.029(2) 0.009(2) 0.0038(19) 0.003(2)
C38 0.084(4) 0.065(4) 0.035(3) 0.002(3) -0.002(3) -0.031(3)
C39 0.070(4) 0.057(3) 0.035(3) 0.000(2) -0.002(2) -0.004(3)
C40 0.049(3) 0.080(4) 0.070(4) -0.019(3) -0.006(3) 0.004(3)
C14 0.090(7) 0.061(6) 0.061(6) 0.007(4) -0.004(5) 0.001(5)
C15 0.083(7) 0.083(6) 0.062(6) 0.002(5) 0.023(5) 0.038(5)
C16 0.080(7) 0.142(9) 0.102(8) -0.004(7) 0.025(6) 0.002(6)
C16B 0.057(8) 0.075(9) 0.081(9) -0.016(7) 0.009(7) 0.006(7)
C15B 0.062(8) 0.062(8) 0.052(8) 0.003(6) 0.010(7) 0.015(7)
C14B 0.097(10) 0.078(10) 0.094(10) 0.006(8) 0.020(8) -0.008(8)

loop_
_atom_type_symbol
_atom_type_description
_atom_type_scat_dispersion_real
_atom_type_scat_dispersion_imag
_atom_type_scat_source
C C 0.0033 0.0016 'International Tables Vol C Tables 4.2.6.8 and 6.1.1.4'
H H 0.0000 0.0000 'International Tables Vol C Tables 4.2.6.8 and 6.1.1.4'
N N 0.0061 0.0033 'International Tables Vol C Tables 4.2.6.8 and 6.1.1.4'
O O 0.0106 0.0060 'International Tables Vol C Tables 4.2.6.8 and 6.1.1.4'
Si Si 0.0817 0.0704 'International Tables Vol C Tables 4.2.6.8 and 6.1.1.4'
Y Y -2.7962 3.5667 'International Tables Vol C Tables 4.2.6.8 and 6.1.1.4'

loop_
_geom_angle_atom_site_label_1
_geom_angle_atom_site_label_2
_geom_angle_atom_site_label_3
_geom_angle
N4 Y1 O2 68.77(11)
N4 Y1 N3 70.89(12)
O2 Y1 N3 139.40(11)
N4 Y1 C33 125.49(14)
O2 Y1 C33 91.08(13)
N3 Y1 C33 108.84(13)
N4 Y1 N1 104.55(11)
O2 Y1 N1 121.19(10)
N3 Y1 N1 73.52(11)
C33 Y1 N1 128.33(13)
N4 Y1 C4 94.47(13)
O2 Y1 C4 90.99(12)
N3 Y1 C4 96.49(12)
C33 Y1 C4 137.54(15)
N1 Y1 C4 30.20(11)
N4 Y1 C1 134.59(13)
O2 Y1 C1 126.66(13)
N3 Y1 C1 86.00(13)
C33 Y1 C1 98.54(15)
N1 Y1 C1 30.14(11)
C4 Y1 C1 48.82(14)
N4 Y1 C3 114.42(15)
O2 Y1 C3 79.13(13)
N3 Y1 C3 122.76(13)
C33 Y1 C3 110.10(16)
N1 Y1 C3 49.48(12)
C4 Y1 C3 29.65(14)
C1 Y1 C3 48.24(15)
N4 Y1 C2 142.64(14)
O2 Y1 C2 100.05(13)
N3 Y1 C2 114.85(14)
C33 Y1 C2 88.98(15)
N1 Y1 C2 49.39(13)
C4 Y1 C2 48.99(14)
C1 Y1 C2 28.85(14)
C3 Y1 C2 29.63(15)
N4 Y1 Y2 76.36(9)
O2 Y1 Y2 128.44(7)
N3 Y1 Y2 41.84(8)
C33 Y1 Y2 140.46(11)
N1 Y1 Y2 36.27(7)
C4 Y1 Y2 54.67(9)
C1 Y1 Y2 61.06(9)
C3 Y1 Y2 82.27(10)
C2 Y1 Y2 85.32(10)
N2 Y2 O1 69.21(13)
N2 Y2 N1 70.77(13)
O1 Y2 N1 139.30(12)
N2 Y2 C13 124.6(2)
O1 Y2 C13 89.61(17)
N1 Y2 C13 107.33(17)
N2 Y2 N3 104.30(12)
O1 Y2 N3 123.93(11)
N1 Y2 N3 73.30(11)
C13 Y2 N3 128.9(2)
N2 Y2 C21 134.19(13)
O1 Y2 C21 128.31(14)
N1 Y2 C21 86.00(13)
C13 Y2 C21 99.5(2)
N3 Y2 C21 29.96(11)
N2 Y2 C24 93.98(13)
O1 Y2 C24 94.08(13)
N1 Y2 C24 95.72(12)
C13 Y2 C24 139.5(2)
N3 Y2 C24 29.87(11)
C21 Y2 C24 48.53(13)
N2 Y2 C23 113.47(14)
O1 Y2 C23 81.00(14)
N1 Y2 C23 122.40(13)
C13 Y2 C23 112.6(2)
N3 Y2 C23 49.44(12)
C21 Y2 C23 48.44(14)
C24 Y2 C23 29.67(13)
N2 Y2 C22 141.89(14)
O1 Y2 C22 100.80(14)
N1 Y2 C22 115.26(13)
C13 Y2 C22 90.8(2)
N3 Y2 C22 49.52(13)
C21 Y2 C22 29.26(14)
C24 Y2 C22 48.95(13)
C23 Y2 C22 29.68(14)
N2 Y2 Y1 75.86(9)
O1 Y2 Y1 130.84(8)
N1 Y2 Y1 41.15(8)
C13 Y2 Y1 139.32(15)
N3 Y2 Y1 36.73(7)
C21 Y2 Y1 61.40(10)
C24 Y2 Y1 54.59(9)
C23 Y2 Y1 82.46(10)
C22 Y2 Y1 85.96(10)
C33 Si1 C34 111.7(3)
C33 Si1 C36 114.2(2)
C34 Si1 C36 104.9(2)
C33 Si1 C35 110.1(2)
C34 Si1 C35 107.9(3)
C36 Si1 C35 107.8(3)
C13 Si2 C14B 126.8(8)
C13 Si2 C15B 127.1(6)
C14B Si2 C15B 101.5(9)
C13 Si2 C16B 98.1(6)
C14B Si2 C16B 116.2(10)
C15B Si2 C16B 74.8(9)
C13 Si2 C14 104.8(5)
C14B Si2 C14 27.8(7)
C15B Si2 C14 111.4(7)
C16B Si2 C14 143.0(7)
C13 Si2 C16 110.2(5)
C14B Si2 C16 77.6(9)
C15B Si2 C16 99.0(8)
C16B Si2 C16 42.5(6)
C14 Si2 C16 101.5(6)
C13 Si2 C15 108.7(4)
C14B Si2 C15 105.2(8)
C15B Si2 C15 28.4(6)
C16B Si2 C15 98.3(7)
C14 Si2 C15 101.3(5)
C16 Si2 C15 127.4(6)
C18 Si3 C20 110.3(4)
C18 Si3 C17 111.7(3)
C20 Si3 C17 112.8(3)
C18 Si3 C19 109.9(4)
C20 Si3 C19 105.6(4)
C17 Si3 C19 106.3(3)
C38 Si4 C39 109.4(2)
C38 Si4 C40 109.1(3)
C39 Si4 C40 108.9(3)
C38 Si4 C37 110.3(2)
C39 Si4 C37 106.8(2)
C40 Si4 C37 112.2(2)
C4 N1 C1 106.4(4)
C4 N1 Y2 115.4(3)
C1 N1 Y2 137.0(3)
C4 N1 Y1 76.6(2)
C1 N1 Y1 77.2(2)
Y2 N1 Y1 102.57(12)
C6 N2 C5 116.1(4)
C6 N2 Y2 119.1(3)
C5 N2 Y2 123.5(3)
C24 N3 C21 106.5(4)
C24 N3 Y1 114.5(3)
C21 N3 Y1 137.2(3)
C24 N3 Y2 76.8(2)
C21 N3 Y2 76.2(2)
Y1 N3 Y2 101.43(11)
C26 N4 C25 116.5(3)
C26 N4 Y1 119.9(3)
C25 N4 Y1 123.0(2)
C11 O1 C12 117.8(4)
C11 O1 Y2 117.2(3)
C12 O1 Y2 123.9(3)
C31 O2 C32 117.9(3)
C31 O2 Y1 118.1(2)
C32 O2 Y1 123.0(3)
C2 C1 N1 110.8(4)
C2 C1 Y1 78.9(3)
N1 C1 Y1 72.7(2)
C2 C1 H1 124.6
N1 C1 H1 124.6
Y1 C1 H1 115.5
C1 C2 C3 106.2(4)
C1 C2 Y1 72.3(3)
C3 C2 Y1 73.5(3)
C1 C2 H2 126.9
C3 C2 H2 126.9
Y1 C2 H2 119.3
C4 C3 C2 108.1(4)
C4 C3 Y1 73.1(2)
C2 C3 Y1 76.9(3)
C4 C3 H3 125.9
C2 C3 H3 125.9
Y1 C3 H3 116.2
N1 C4 C3 108.5(4)
N1 C4 C5 120.9(4)
C3 C4 C5 130.6(4)
N1 C4 Y1 73.2(2)
C3 C4 Y1 77.3(3)
C5 C4 Y1 116.2(3)
N2 C5 C4 108.2(3)
N2 C5 C17 115.6(4)
C4 C5 C17 109.4(4)
N2 C5 H5A 107.8
C4 C5 H5A 107.8
C17 C5 H5A 107.8
N2 C6 C11 117.5(4)
N2 C6 C7 127.2(5)
C11 C6 C7 115.3(5)
C6 C7 C8 120.6(7)
C6 C7 H7 119.7
C8 C7 H7 119.7
C9 C8 C7 121.8(7)
C9 C8 H8 119.1
C7 C8 H8 119.1
C8 C9 C10 120.4(7)
C8 C9 H9 119.8
C10 C9 H9 119.8
C11 C10 C9 117.7(7)
C11 C10 H10 121.1
C9 C10 H10 121.1
C10 C11 C6 123.9(6)
C10 C11 O1 122.2(6)
C6 C11 O1 113.8(4)
O1 C12 H12A 109.5
O1 C12 H12B 109.5
H12A C12 H12B 109.5
O1 C12 H12C 109.5
H12A C12 H12C 109.5
H12B C12 H12C 109.5
Si2 C13 Y2 131.0(3)
Si2 C13 H13A 104.5
Y2 C13 H13A 104.5
Si2 C13 H13B 104.5
Y2 C13 H13B 104.5
H13A C13 H13B 105.7
C5 C17 Si3 121.1(3)
C5 C17 H17A 107.1
Si3 C17 H17A 107.1
C5 C17 H17B 107.1
Si3 C17 H17B 107.1
H17A C17 H17B 106.8
Si3 C18 H18A 109.5
Si3 C18 H18B 109.5
H18A C18 H18B 109.5
Si3 C18 H18C 109.5
H18A C18 H18C 109.5
H18B C18 H18C 109.5
Si3 C19 H19A 109.5
Si3 C19 H19B 109.5
H19A C19 H19B 109.5
Si3 C19 H19C 109.5
H19A C19 H19C 109.5
H19B C19 H19C 109.5
Si3 C20 H20A 109.5
Si3 C20 H20B 109.5
H20A C20 H20B 109.5
Si3 C20 H20C 109.5
H20A C20 H20C 109.5
H20B C20 H20C 109.5
C22 C21 N3 110.6(4)
C22 C21 Y2 77.8(3)
N3 C21 Y2 73.9(2)
C22 C21 H21 124.7
N3 C21 H21 124.7
Y2 C21 H21 115.4
C21 C22 C23 106.5(4)
C21 C22 Y2 72.9(3)
C23 C22 Y2 74.9(3)
C21 C22 H22 126.8
C23 C22 H22 126.8
Y2 C22 H22 117.6
C24 C23 C22 107.4(4)
C24 C23 Y2 73.6(3)
C22 C23 Y2 75.4(3)
C24 C23 H23 126.3
C22 C23 H23 126.3
Y2 C23 H23 116.9
N3 C24 C23 109.0(4)
N3 C24 C25 121.0(4)
C23 C24 C25 130.0(4)
N3 C24 Y2 73.3(2)
C23 C24 Y2 76.8(3)
C25 C24 Y2 118.9(3)
N4 C25 C24 108.5(3)
N4 C25 C37 114.4(3)
C24 C25 C37 109.4(3)
N4 C25 H25A 108.1
C24 C25 H25A 108.1
C37 C25 H25A 108.1
N4 C26 C31 118.0(4)
N4 C26 C27 126.8(4)
C31 C26 C27 115.2(4)
C28 C27 C26 121.3(5)
C28 C27 H27 119.4
C26 C27 H27 119.4
C29 C28 C27 121.5(5)
C29 C28 H28 119.3
C27 C28 H28 119.3
C28 C29 C30 119.3(4)
C28 C29 H29 120.4
C30 C29 H29 120.4
C31 C30 C29 119.4(5)
C31 C30 H30 120.3
C29 C30 H30 120.3
C30 C31 O2 123.3(4)
C30 C31 C26 123.4(4)
O2 C31 C26 113.3(4)
O2 C32 H32A 109.5
O2 C32 H32B 109.5
H32A C32 H32B 109.5
O2 C32 H32C 109.5
H32A C32 H32C 109.5
H32B C32 H32C 109.5
Si1 C33 Y1 127.9(2)
Si1 C33 H33A 105.3
Y1 C33 H33A 105.3
Si1 C33 H33B 105.3
Y1 C33 H33B 105.3
H33A C33 H33B 106.0
Si1 C34 H34A 109.5
Si1 C34 H34B 109.5
H34A C34 H34B 109.5
Si1 C34 H34C 109.5
H34A C34 H34C 109.5
H34B C34 H34C 109.5
Si1 C35 H35A 109.5
Si1 C35 H35B 109.5
H35A C35 H35B 109.5
Si1 C35 H35C 109.5
H35A C35 H35C 109.5
H35B C35 H35C 109.5
Si1 C36 H36A 109.5
Si1 C36 H36B 109.5
H36A C36 H36B 109.5
Si1 C36 H36C 109.5
H36A C36 H36C 109.5
H36B C36 H36C 109.5
C25 C37 Si4 120.7(3)
C25 C37 H37A 107.2
Si4 C37 H37A 107.2
C25 C37 H37B 107.2
Si4 C37 H37B 107.2
H37A C37 H37B 106.8
Si4 C38 H38A 109.5
Si4 C38 H38B 109.5
H38A C38 H38B 109.5
Si4 C38 H38C 109.5
H38A C38 H38C 109.5
H38B C38 H38C 109.5
Si4 C39 H39A 109.5
Si4 C39 H39B 109.5
H39A C39 H39B 109.5
Si4 C39 H39C 109.5
H39A C39 H39C 109.5
H39B C39 H39C 109.5
Si4 C40 H40A 109.5
Si4 C40 H40B 109.5
H40A C40 H40B 109.5
Si4 C40 H40C 109.5
H40A C40 H40C 109.5
H40B C40 H40C 109.5
Si2 C14 H14A 109.5
Si2 C14 H14B 109.5
H14A C14 H14B 109.5
Si2 C14 H14C 109.5
H14A C14 H14C 109.5
H14B C14 H14C 109.5
Si2 C15 H15A 109.5
Si2 C15 H15B 109.5
H15A C15 H15B 109.5
Si2 C15 H15C 109.5
H15A C15 H15C 109.5
H15B C15 H15C 109.5
Si2 C16 H16A 109.5
Si2 C16 H16B 109.5
H16A C16 H16B 109.5
Si2 C16 H16C 109.5
H16A C16 H16C 109.5
H16B C16 H16C 109.5
Si2 C16B H16D 109.5
Si2 C16B H16E 109.5
H16D C16B H16E 109.5
Si2 C16B H16F 109.5
H16D C16B H16F 109.5
H16E C16B H16F 109.5
Si2 C15B H15D 109.5
Si2 C15B H15E 109.5
H15D C15B H15E 109.5
Si2 C15B H15F 109.5
H15D C15B H15F 109.5
H15E C15B H15F 109.5
Si2 C14B H14D 109.5
Si2 C14B H14E 109.5
H14D C14B H14E 109.5
Si2 C14B H14F 109.5
H14D C14B H14F 109.5
H14E C14B H14F 109.5

loop_
_geom_bond_atom_site_label_1
_geom_bond_atom_site_label_2
_geom_bond_distance
Y1 N4 2.272(3)
Y1 O2 2.355(3)
Y1 N3 2.385(3)
Y1 C33 2.391(4)
Y1 N1 2.635(3)
Y1 C4 2.677(4)
Y1 C1 2.691(4)
Y1 C3 2.730(5)
Y1 C2 2.772(5)
Y1 Y2 3.9087(6)
Y2 N2 2.255(3)
Y2 O1 2.348(3)
Y2 N1 2.369(3)
Y2 C13 2.380(5)
Y2 N3 2.660(3)
Y2 C21 2.689(4)
Y2 C24 2.704(4)
Y2 C23 2.744(5)
Y2 C22 2.750(5)
Si1 C33 1.831(4)
Si1 C34 1.863(6)
Si1 C36 1.883(5)
Si1 C35 1.890(6)
Si2 C13 1.801(6)
Si2 C14B 1.850(13)
Si2 C15B 1.851(11)
Si2 C16B 1.883(12)
Si2 C14 1.911(9)
Si2 C16 1.982(10)
Si2 C15 1.986(9)
Si3 C18 1.820(7)
Si3 C20 1.855(7)
Si3 C17 1.875(6)
Si3 C19 1.879(8)
Si4 C38 1.855(5)
Si4 C39 1.865(5)
Si4 C40 1.865(6)
Si4 C37 1.884(5)
N1 C4 1.385(5)
N1 C1 1.386(5)
N2 C6 1.388(6)
N2 C5 1.473(6)
N3 C24 1.383(5)
N3 C21 1.383(5)
N4 C26 1.374(5)
N4 C25 1.465(5)
O1 C11 1.411(6)
O1 C12 1.445(6)
O2 C31 1.407(5)
O2 C32 1.442(5)
C1 C2 1.363(7)
C1 H1 0.9300
C2 C3 1.408(7)
C2 H2 0.9300
C3 C4 1.385(6)
C3 H3 0.9300
C4 C5 1.494(6)
C5 C17 1.545(6)
C5 H5A 0.9800
C6 C11 1.402(7)
C6 C7 1.405(7)
C7 C8 1.405(10)
C7 H7 0.9300
C8 C9 1.330(11)
C8 H8 0.9300
C9 C10 1.400(10)
C9 H9 0.9300
C10 C11 1.387(7)
C10 H10 0.9300
C12 H12A 0.9600
C12 H12B 0.9600
C12 H12C 0.9600
C13 H13A 0.9700
C13 H13B 0.9700
C17 H17A 0.9700
C17 H17B 0.9700
C18 H18A 0.9600
C18 H18B 0.9600
C18 H18C 0.9600
C19 H19A 0.9600
C19 H19B 0.9600
C19 H19C 0.9600
C20 H20A 0.9600
C20 H20B 0.9600
C20 H20C 0.9600
C21 C22 1.375(7)
C21 H21 0.9300
C22 C23 1.407(7)
C22 H22 0.9300
C23 C24 1.396(6)
C23 H23 0.9300
C24 C25 1.498(6)
C25 C37 1.553(6)
C25 H25A 0.9800
C26 C31 1.409(6)
C26 C27 1.422(6)
C27 C28 1.395(6)
C27 H27 0.9300
C28 C29 1.362(7)
C28 H28 0.9300
C29 C30 1.402(7)
C29 H29 0.9300
C30 C31 1.381(6)
C30 H30 0.9300
C32 H32A 0.9600
C32 H32B 0.9600
C32 H32C 0.9600
C33 H33A 0.9700
C33 H33B 0.9700
C34 H34A 0.9600
C34 H34B 0.9600
C34 H34C 0.9600
C35 H35A 0.9600
C35 H35B 0.9600
C35 H35C 0.9600
C36 H36A 0.9600
C36 H36B 0.9600
C36 H36C 0.9600
C37 H37A 0.9700
C37 H37B 0.9700
C38 H38A 0.9600
C38 H38B 0.9600
C38 H38C 0.9600
C39 H39A 0.9600
C39 H39B 0.9600
C39 H39C 0.9600
C40 H40A 0.9600
C40 H40B 0.9600
C40 H40C 0.9600
C14 H14A 0.9600
C14 H14B 0.9600
C14 H14C 0.9600
C15 H15A 0.9600
C15 H15B 0.9600
C15 H15C 0.9600
C16 H16A 0.9600
C16 H16B 0.9600
C16 H16C 0.9600
C16B H16D 0.9600
C16B H16E 0.9600
C16B H16F 0.9600
C15B H15D 0.9600
C15B H15E 0.9600
C15B H15F 0.9600
C14B H14D 0.9600
C14B H14E 0.9600
C14B H14F 0.9600
